data_1560186
loop_
_publ_author_name
'Nicks, Joshua'
'Boer, Stephanie A.'
'White, Nicholas G.'
'Foster, Jonathan A.'

_publ_section_title
;
 Monolayer nanosheets formed by liquid exfoliation of charge-assisted
 hydrogen-bonded frameworks
;
_journal_issue 9
_journal_name_full 'Chemical Science'
_journal_page_first 3322
_journal_page_last 3327
_journal_paper_doi 10.1039/D0SC06906J
_journal_volume 12
_journal_year 2021
_chemical_compound_source synthesized
_chemical_formula_moiety 'C8 H8 N2 O2'
_chemical_formula_sum 'C8 H8 N2 O2'
_chemical_formula_weight 164.16
_space_group_IT_number 2
_space_group_name_Hall '-P 1'
_space_group_name_H-M_alt 'P -1'
_symmetry_cell_setting triclinic
_symmetry_space_group_name_Hall '-P 1'
_symmetry_space_group_name_H-M 'P -1'
_atom_sites_solution_hydrogens difmap
_atom_sites_solution_primary other
_audit_update_record
;
2020-12-01 deposited with the CCDC.	2021-01-13 downloaded from the CCDC.
;
_cell_angle_alpha 60.94(3)
_cell_angle_beta 82.44(3)
_cell_angle_gamma 75.12(3)
_cell_formula_units_Z 2
_cell_length_a 6.9310(14)
_cell_length_b 7.5900(15)
_cell_length_c 7.7350(15)
_cell_measurement_reflns_used 3285
_cell_measurement_temperature 100
_cell_measurement_theta_max 31.9
_cell_measurement_theta_min 3.01
_cell_volume 343.75(16)
_computing_cell_refinement 'XDS (Kabsch, 1993)'
_computing_data_collection 'AS QEGUI'
_computing_data_reduction 'XDS (Kabsch, 1993)'
_computing_publication_material 'CRYSTALS (Betteridge et al., 2003)'
_computing_structure_refinement 'CRYSTALS (Betteridge et al., 2003)'
_computing_structure_solution 'Superflip (Palatinus & Chapuis, 2007)'
_diffrn_ambient_temperature 100
_diffrn_measured_fraction_theta_full 0.829
_diffrn_measured_fraction_theta_max 0.700
_diffrn_measurement_device_type 'ADSC Quantum 210r'
_diffrn_measurement_method 'Omega Scan'
_diffrn_radiation_monochromator 'Silicon Double Crystal'
_diffrn_radiation_source 'MX1 Beamline Australian Synchrotron'
_diffrn_radiation_type Synchrotron
_diffrn_radiation_wavelength 0.7108
_diffrn_reflns_av_R_equivalents 0.037
_diffrn_reflns_av_unetI/netI 0.058
_diffrn_reflns_limit_h_max 8
_diffrn_reflns_limit_h_min -8
_diffrn_reflns_limit_k_max 9
_diffrn_reflns_limit_k_min -10
_diffrn_reflns_limit_l_max 10
_diffrn_reflns_limit_l_min -10
_diffrn_reflns_number 3285
_diffrn_reflns_theta_full 25.219
_diffrn_reflns_theta_max 31.923
_diffrn_reflns_theta_min 3.013
_diffrn_standards_number 0
_exptl_absorpt_coefficient_mu 0.117
_exptl_absorpt_correction_type none
_exptl_crystal_colour colourless
_exptl_crystal_density_diffrn 1.586
_exptl_crystal_density_meas ?
_exptl_crystal_density_method 'not measured'
_exptl_crystal_description block
_exptl_crystal_F_000 172
_exptl_crystal_recrystallization_method 'Re-crystallisation from solvent: Water/DMF'
_exptl_crystal_size_max 0.01
_exptl_crystal_size_mid 0.01
_exptl_crystal_size_min 0.01
_refine_diff_density_max 0.68
_refine_diff_density_min -0.79
_refine_ls_extinction_method None
_refine_ls_goodness_of_fit_ref 1.0560
_refine_ls_hydrogen_treatment mixed
_refine_ls_matrix_type full
_refine_ls_number_parameters 125
_refine_ls_number_reflns 1425
_refine_ls_number_restraints 12
_refine_ls_R_factor_all 0.0985
_refine_ls_R_factor_gt 0.0925
_refine_ls_shift/su_max 0.0004145
_refine_ls_shift/su_mean 0.0000595
_refine_ls_structure_factor_coef Fsqd
_refine_ls_weighting_details
;
 Method= Modified Sheldrick 
 w=1/[\s^2^(F^2^) + ( 0.13P)^2^ + 3.05P] 
 ,where P=(max(Fo^2^,0) + 2Fc^2^)/3 
;
_refine_ls_weighting_scheme calc
_refine_ls_wR_factor_all 0.3309
_refine_ls_wR_factor_gt 0.3279
_refine_ls_wR_factor_ref 0.3262
_reflns_limit_h_max 8
_reflns_limit_h_min -8
_reflns_limit_k_max 10
_reflns_limit_k_min -8
_reflns_limit_l_max 10
_reflns_limit_l_min 0
_reflns_number_gt 1447
_reflns_number_total 1666
_reflns_threshold_expression I>2.0\s(I)
_oxford_diffrn_Wilson_B_factor 0.80
_oxford_diffrn_Wilson_scale 0.17
_oxford_refine_ls_r_factor_ref 0.0932
_oxford_refine_ls_scale 2.83(17)
_oxford_reflns_number_all 1666
_cod_data_source_file d0sc06906j2.cif
_cod_data_source_block 1_100K
_cod_depositor_comments
;
The following automatic conversions were performed:

data item '_exptl_absorpt_correction_type' value 'None' was changed
to 'none' in accordance with the
/home/data/users/saulius/crontab/automatic-downloads/rss-feeds/RSC/lib/dictionaries/cif_core.dic
dictionary named 'cif_core.dic' version 2.4.2 last updated on
2011-04-26.

data item '_exptl_crystal_density_meas' value 'not measured' was
changed to '?' -- the value is perceived as not measured.

Automatic conversion script
Id: cif_fix_values 7556 2019-12-06 15:28:31Z antanas 

 Adding full bibliography for 1560186--1560188.cif.
;
_cod_original_cell_volume 343.73(16)
_cod_original_sg_symbol_H-M 'P -1 '
_cod_database_code 1560186
_oxford_refine_reflns_threshold_expression_ref I>-3.0\s(I)

loop_
_symmetry_equiv_pos_as_xyz
x,y,z
-x,-y,-z

loop_
_atom_site_label
_atom_site_type_symbol
_atom_site_fract_x
_atom_site_fract_y
_atom_site_fract_z
_atom_site_U_iso_or_equiv
_atom_site_occupancy
_atom_site_adp_type
_atom_site_refinement_flags_posn
_atom_site_refinement_flags_adp
_atom_site_refinement_flags_occupancy
_atom_site_disorder_assembly
_atom_site_disorder_group
_atom_site_attached_hydrogens
N1 N 0.4961(7) 0.1632(6) 0.7462(5) 0.0182 1.0000 Uani D . . . . .
N2 N 0.2590(6) 0.3549(6) 0.5115(5) 0.0179 1.0000 Uani D . . . . .
C3 C 0.4423(7) 0.2587(7) 0.5615(6) 0.0150 1.0000 Uani D . . . . .
C4 C 0.5943(7) 0.2546(7) 0.4115(6) 0.0143 1.0000 Uani . . . . . .
C5 C 0.5375(8) 0.2710(7) 0.2380(6) 0.0176 1.0000 Uani . . . . . .
C6 C 0.6781(7) 0.2665(7) 0.0985(6) 0.0171 1.0000 Uani . . . . . .
C7 C 0.8756(7) 0.2461(7) 0.1272(6) 0.0164 1.0000 Uani . . . . . .
C8 C 0.9314(8) 0.2289(7) 0.3007(6) 0.0179 1.0000 Uani . . . . . .
C9 C 0.7921(8) 0.2339(7) 0.4410(6) 0.0175 1.0000 Uani . . . . . .
C10 C 1.0298(8) 0.2431(7) -0.0264(6) 0.0166 1.0000 Uani . . . . . .
O11 O 0.9681(5) 0.3161(5) -0.1975(5) 0.0193 1.0000 Uani . . . . . .
O12 O 1.2069(5) 0.1715(5) 0.0257(5) 0.0198 1.0000 Uani . . . . . .
H51 H 0.4023 0.2830 0.2180 0.0215 1.0000 Uiso R . . . . .
H61 H 0.6369 0.2794 -0.0180 0.0212 1.0000 Uiso R . . . . .
H81 H 1.0682 0.2109 0.3237 0.0215 1.0000 Uiso R . . . . .
H91 H 0.8303 0.2245 0.5581 0.0205 1.0000 Uiso R . . . . .
H22 H 0.168(4) 0.343(8) 0.602(4) 0.021(2) 1.0000 Uiso D . . . . .
H12 H 0.410(4) 0.169(8) 0.835(4) 0.021(2) 1.0000 Uiso D . . . . .
H21 H 0.229(4) 0.442(7) 0.390(3) 0.021(2) 1.0000 Uiso D . . . . .
H11 H 0.611(5) 0.078(8) 0.782(4) 0.021(2) 1.0000 Uiso D . . . . .

loop_
_atom_site_aniso_label
_atom_site_aniso_U_11
_atom_site_aniso_U_22
_atom_site_aniso_U_33
_atom_site_aniso_U_23
_atom_site_aniso_U_13
_atom_site_aniso_U_12
N1 0.017(3) 0.022(2) 0.0097(17) -0.0053(14) 0.0004(15) -0.0007(16)
N2 0.010(2) 0.026(2) 0.0115(17) -0.0069(15) 0.0001(14) 0.0018(16)
C3 0.017(3) 0.015(2) 0.0114(19) -0.0052(16) -0.0004(16) -0.0019(17)
C4 0.013(3) 0.015(2) 0.0112(19) -0.0047(15) -0.0006(16) 0.0005(16)
C5 0.011(3) 0.027(2) 0.014(2) -0.0090(17) 0.0002(16) -0.0045(18)
C6 0.014(3) 0.023(2) 0.0126(19) -0.0089(17) -0.0002(16) -0.0013(18)
C7 0.015(3) 0.019(2) 0.013(2) -0.0069(16) -0.0015(17) -0.0004(17)
C8 0.016(3) 0.022(2) 0.014(2) -0.0076(17) -0.0010(17) -0.0045(18)
C9 0.017(3) 0.022(2) 0.0121(19) -0.0073(17) -0.0030(16) -0.0014(19)
C10 0.015(3) 0.019(2) 0.0123(19) -0.0052(16) -0.0006(17) -0.0033(18)
O11 0.017(2) 0.0259(18) 0.0107(15) -0.0072(13) -0.0005(12) -0.0003(14)
O12 0.014(2) 0.0272(18) 0.0131(15) -0.0076(13) 0.0001(12) -0.0001(14)

loop_
_atom_type_symbol
_atom_type_scat_dispersion_real
_atom_type_scat_dispersion_imag
_atom_type_scat_Cromer_Mann_a1
_atom_type_scat_Cromer_Mann_b1
_atom_type_scat_Cromer_Mann_a2
_atom_type_scat_Cromer_Mann_b2
_atom_type_scat_Cromer_Mann_a3
_atom_type_scat_Cromer_Mann_b3
_atom_type_scat_Cromer_Mann_a4
_atom_type_scat_Cromer_Mann_b4
_atom_type_scat_Cromer_Mann_c
_atom_type_scat_source
C 0.0033 0.0016 2.3100 20.8439 1.0200 10.2075 1.5886 0.5687 0.8650 51.6512 0.2156 'International Tables Vol C 4.2.6.8 and 6.1.1.4'
H 0.0000 0.0000 0.4930 10.5109 0.3229 26.1257 0.1402 3.1424 0.0408 57.7998 0.0030 'International Tables Vol C 4.2.6.8 and 6.1.1.4'
N 0.0061 0.0033 12.2126 0.0057 3.1322 9.8933 2.0125 28.9975 1.1663 0.5826 -11.5290 'International Tables Vol C 4.2.6.8 and 6.1.1.4'
O 0.0106 0.0060 3.0485 13.2771 2.2868 5.7011 1.5463 0.3239 0.8670 32.9089 0.2508 'International Tables Vol C 4.2.6.8 and 6.1.1.4'

loop_
_geom_angle_atom_site_label_1
_geom_angle_site_symmetry_1
_geom_angle_atom_site_label_2
_geom_angle_site_symmetry_2
_geom_angle_atom_site_label_3
_geom_angle_site_symmetry_3
_geom_angle
_geom_angle_publ_flag
C3 . N1 . H12 . 119.6(18) no
C3 . N1 . H11 . 120.2(18) no
H12 . N1 . H11 . 119(3) no
C3 . N2 . H22 . 120.0(18) no
C3 . N2 . H21 . 120.5(18) no
H22 . N2 . H21 . 119(3) no
N1 . C3 . N2 . 120.8(4) yes
N1 . C3 . C4 . 118.5(5) yes
N2 . C3 . C4 . 120.7(4) yes
C3 . C4 . C5 . 119.4(4) yes
C3 . C4 . C9 . 120.9(4) yes
C5 . C4 . C9 . 119.7(4) yes
C4 . C5 . C6 . 119.7(5) yes
C4 . C5 . H51 . 120.0 no
C6 . C5 . H51 . 120.3 no
C5 . C6 . C7 . 120.9(4) yes
C5 . C6 . H61 . 118.5 no
C7 . C6 . H61 . 120.6 no
C6 . C7 . C8 . 119.2(4) yes
C6 . C7 . C10 . 121.0(4) yes
C8 . C7 . C10 . 119.8(5) yes
C7 . C8 . C9 . 120.5(5) yes
C7 . C8 . H81 . 119.9 no
C9 . C8 . H81 . 119.6 no
C4 . C9 . C8 . 120.1(4) yes
C4 . C9 . H91 . 119.6 no
C8 . C9 . H91 . 120.2 no
C7 . C10 . O11 . 116.6(5) yes
C7 . C10 . O12 . 117.7(4) yes
O11 . C10 . O12 . 125.7(4) yes

loop_
_geom_bond_atom_site_label_1
_geom_bond_site_symmetry_1
_geom_bond_atom_site_label_2
_geom_bond_site_symmetry_2
_geom_bond_distance
_geom_bond_publ_flag
N1 . C3 . 1.305(6) yes
N1 . H12 . 0.857(19) no
N1 . H11 . 0.865(19) no
N2 . C3 . 1.295(7) yes
N2 . H22 . 0.864(19) no
N2 . H21 . 0.863(19) no
C3 . C4 . 1.468(6) yes
C4 . C5 . 1.386(6) yes
C4 . C9 . 1.376(7) yes
C5 . C6 . 1.363(6) yes
C5 . H51 . 0.944 no
C6 . C7 . 1.373(7) yes
C6 . H61 . 0.933 no
C7 . C8 . 1.381(6) yes
C7 . C10 . 1.495(6) yes
C8 . C9 . 1.363(6) yes
C8 . H81 . 0.951 no
C9 . H91 . 0.941 no
C10 . O11 . 1.248(5) yes
C10 . O12 . 1.241(6) yes

loop_
_geom_hbond_atom_site_label_D
_geom_hbond_site_symmetry_D
_geom_hbond_atom_site_label_H
_geom_hbond_site_symmetry_H
_geom_hbond_atom_site_label_A
_geom_hbond_site_symmetry_A
_geom_hbond_angle_DHA
_geom_hbond_distance_DH
_geom_hbond_distance_HA
_geom_hbond_distance_DA
_geom_hbond_publ_flag
N2 . H22 . O11 1_456 179(3) 0.864 1.907 2.772(7) yes
N1 . H12 . O12 1_456 175(5) 0.857 1.906 2.761(7) yes
N2 . H21 . O11 2_665 148(3) 0.863 2.008 2.776(7) yes
N1 . H11 . O12 2_756 153(4) 0.865 1.982 2.778(7) yes
